data_7237661
loop_
_publ_author_name
'Zhao, Yawei'
'Shen, Junyu'
'Yu, Ze'
'Hu, Maowei'
'Liu, Chong'
'Fan, Jiandong'
'Han, Hongxian'
'Hagfeldt, Anders'
'Wang, Mei'
'Sun, Licheng'

_publ_section_title
;
 Fine-tuning the coordination atoms of copper redox mediators: an
 effective strategy for boosting the photovoltage of dye-sensitized solar
 cells
;
_journal_issue 20
_journal_name_full 'Journal of Materials Chemistry A'
_journal_page_first 12808
_journal_paper_doi 10.1039/C9TA02735A
_journal_volume 7
_journal_year 2019
_chemical_formula_sum 'C10 H21 B2 Cu F8 O S4'
_chemical_formula_weight 522.67
_space_group_IT_number 40
_space_group_name_Hall 'A 2 -2a'
_space_group_name_H-M_alt 'A m a 2'
_symmetry_cell_setting orthorhombic
_symmetry_space_group_name_H-M 'A m a 2'
_atom_sites_solution_hydrogens geom
_atom_sites_solution_primary direct
_atom_sites_solution_secondary difmap
_audit_creation_method SHELXL-97
_audit_update_record
;
2018-07-11 deposited with the CCDC.	2019-04-29 downloaded from the CCDC.
;
_cell_angle_alpha 90.00
_cell_angle_beta 90.00
_cell_angle_gamma 90.00
_cell_formula_units_Z 4
_cell_length_a 12.8692(17)
_cell_length_b 14.1500(18)
_cell_length_c 10.8460(14)
_cell_measurement_reflns_used 4278
_cell_measurement_temperature 296(2)
_cell_measurement_theta_max 30.77
_cell_measurement_theta_min 2.37
_cell_volume 1975.0(4)
_computing_structure_refinement 'SHELXL-97 (Sheldrick, 1997)'
_computing_structure_solution 'SHELXS-97 (Sheldrick, 1990)'
_diffrn_ambient_temperature 296(2)
_diffrn_measured_fraction_theta_full 0.998
_diffrn_measured_fraction_theta_max 0.998
_diffrn_measurement_device_type 'CCD area detector'
_diffrn_radiation_monochromator graphite
_diffrn_radiation_source 'fine-focus sealed tube'
_diffrn_radiation_type MoK\a
_diffrn_radiation_wavelength 0.71073
_diffrn_reflns_av_R_equivalents 0.0310
_diffrn_reflns_av_sigmaI/netI 0.0443
_diffrn_reflns_limit_h_max 15
_diffrn_reflns_limit_h_min -14
_diffrn_reflns_limit_k_max 16
_diffrn_reflns_limit_k_min -15
_diffrn_reflns_limit_l_max 12
_diffrn_reflns_limit_l_min -12
_diffrn_reflns_number 5004
_diffrn_reflns_theta_full 25.00
_diffrn_reflns_theta_max 25.00
_diffrn_reflns_theta_min 2.37
_exptl_absorpt_coefficient_mu 1.599
_exptl_absorpt_correction_T_max 0.8565
_exptl_absorpt_correction_T_min 0.7002
_exptl_absorpt_correction_type multi-scan
_exptl_absorpt_process_details 'SADABS-2012/1 (Bruker,2012)'
_exptl_crystal_colour blue
_exptl_crystal_density_diffrn 1.758
_exptl_crystal_density_method 'not measured'
_exptl_crystal_description block
_exptl_crystal_F_000 1056
_exptl_crystal_size_max 0.24
_exptl_crystal_size_mid 0.16
_exptl_crystal_size_min 0.10
_refine_diff_density_max 0.961
_refine_diff_density_min -0.882
_refine_diff_density_rms 0.098
_refine_ls_abs_structure_details 'Flack H D (1983), Acta Cryst. A39, 876-881'
_refine_ls_abs_structure_Flack 0.00(3)
_refine_ls_extinction_method none
_refine_ls_goodness_of_fit_ref 1.049
_refine_ls_hydrogen_treatment constr
_refine_ls_matrix_type full
_refine_ls_number_parameters 129
_refine_ls_number_reflns 1779
_refine_ls_number_restraints 1
_refine_ls_restrained_S_all 1.049
_refine_ls_R_factor_all 0.0436
_refine_ls_R_factor_gt 0.0430
_refine_ls_shift/su_max 0.000
_refine_ls_shift/su_mean 0.000
_refine_ls_structure_factor_coef Fsqd
_refine_ls_weighting_details 'calc w=1/[\s^2^(Fo^2^)+(0.0426P)^2^+11.0487P] where P=(Fo^2^+2Fc^2^)/3'
_refine_ls_weighting_scheme calc
_refine_ls_wR_factor_gt 0.1077
_refine_ls_wR_factor_ref 0.1081
_reflns_number_gt 1751
_reflns_number_total 1779
_reflns_threshold_expression >2sigma(I)
_cod_data_source_file c9ta02735a2.cif
_cod_data_source_block ok
_cod_original_sg_symbol_H-M Ama2
_cod_database_code 7237661

loop_
_symmetry_equiv_pos_as_xyz
'x, y, z'
'-x, -y, z'
'x+1/2, -y, z'
'-x+1/2, y, z'
'x, y+1/2, z+1/2'
'-x, -y+1/2, z+1/2'
'x+1/2, -y+1/2, z+1/2'
'-x+1/2, y+1/2, z+1/2'

loop_
_atom_site_label
_atom_site_type_symbol
_atom_site_fract_x
_atom_site_fract_y
_atom_site_fract_z
_atom_site_U_iso_or_equiv
_atom_site_adp_type
_atom_site_occupancy
_atom_site_symmetry_multiplicity
_atom_site_calc_flag
_atom_site_refinement_flags
Cu1 Cu 0.2500 0.76076(5) 0.51974(7) 0.0223(2) Uani 1 2 d S
S1 S 0.38010(9) 0.80581(10) 0.65466(14) 0.0306(3) Uani 1 1 d .
S2 S 0.37725(13) 0.74343(11) 0.36842(13) 0.0417(4) Uani 1 1 d .
F1 F 0.4436(3) 0.5571(3) 0.6415(4) 0.0637(11) Uani 1 1 d .
F2 F 0.4335(5) 0.4460(4) 0.5016(5) 0.111(2) Uani 1 1 d .
F3 F 0.2500 1.1186(5) 0.5819(6) 0.075(2) Uani 1 2 d S
F4 F 0.2500 1.1736(5) 0.3929(9) 0.096(3) Uani 1 2 d S
F5 F 0.3377(3) 1.0408(3) 0.4381(5) 0.0689(13) Uani 1 1 d .
O1W O 0.2500 0.6118(4) 0.5693(7) 0.0480(16) Uani 1 2 d S
H1W H 0.3037 0.5871 0.6017 0.072 Uiso 0.50 1 d PR
C1 C 0.2500 0.8346(7) 0.1968(9) 0.077(4) Uani 1 2 d S
H1A H 0.2500 0.7731 0.1574 0.092 Uiso 1 2 calc SR
H1B H 0.2500 0.8817 0.1319 0.092 Uiso 1 2 calc SR
C2 C 0.3521(8) 0.8448(5) 0.2703(7) 0.069(2) Uani 1 1 d .
H2A H 0.3484 0.9012 0.3209 0.083 Uiso 1 1 calc R
H2B H 0.4094 0.8524 0.2131 0.083 Uiso 1 1 calc R
C3 C 0.4949(5) 0.7767(5) 0.4521(8) 0.0580(19) Uani 1 1 d .
H3A H 0.5240 0.7207 0.4904 0.070 Uiso 1 1 calc R
H3B H 0.5456 0.8004 0.3936 0.070 Uiso 1 1 calc R
C4 C 0.4779(4) 0.8496(5) 0.5487(6) 0.0463(15) Uani 1 1 d .
H4A H 0.4546 0.9081 0.5112 0.056 Uiso 1 1 calc R
H4B H 0.5422 0.8618 0.5924 0.056 Uiso 1 1 calc R
C5 C 0.3459(5) 0.9182(4) 0.7308(6) 0.0470(15) Uani 1 1 d .
H5A H 0.4028 0.9372 0.7839 0.056 Uiso 1 1 calc R
H5B H 0.3372 0.9667 0.6684 0.056 Uiso 1 1 calc R
C6 C 0.2500 0.9124(7) 0.8049(8) 0.051(2) Uani 1 2 d S
H6A H 0.2500 0.8533 0.8501 0.062 Uiso 1 2 calc SR
H6B H 0.2500 0.9634 0.8647 0.062 Uiso 1 2 calc SR
B1 B 0.5000 0.5000 0.5620(10) 0.042(2) Uani 1 2 d S
B2 B 0.2500 1.0927(7) 0.4572(10) 0.036(2) Uani 1 2 d S

loop_
_atom_site_aniso_label
_atom_site_aniso_U_11
_atom_site_aniso_U_22
_atom_site_aniso_U_33
_atom_site_aniso_U_23
_atom_site_aniso_U_13
_atom_site_aniso_U_12
Cu1 0.0215(4) 0.0200(4) 0.0255(4) 0.0025(4) 0.000 0.000
S1 0.0253(6) 0.0408(8) 0.0258(6) 0.0064(6) -0.0042(6) -0.0031(5)
S2 0.0488(9) 0.0416(8) 0.0348(8) -0.0158(6) 0.0163(7) -0.0097(7)
F1 0.049(2) 0.072(3) 0.070(2) -0.014(2) -0.003(2) 0.0195(19)
F2 0.154(5) 0.087(4) 0.094(4) -0.036(3) -0.063(4) -0.005(4)
F3 0.089(5) 0.070(5) 0.067(4) -0.037(4) 0.000 0.000
F4 0.082(5) 0.069(5) 0.138(7) 0.057(5) 0.000 0.000
F5 0.047(2) 0.067(3) 0.093(3) -0.030(3) -0.005(2) 0.021(2)
O1W 0.032(3) 0.026(3) 0.086(5) 0.017(3) 0.000 0.000
C1 0.170(14) 0.038(5) 0.023(5) 0.001(4) 0.000 0.000
C2 0.130(7) 0.033(3) 0.043(4) 0.006(3) 0.037(5) -0.016(4)
C3 0.030(3) 0.052(4) 0.092(5) -0.002(4) 0.021(3) -0.006(3)
C4 0.031(3) 0.058(4) 0.050(4) -0.005(3) 0.007(3) -0.010(3)
C5 0.061(4) 0.039(3) 0.041(3) -0.009(3) -0.011(3) -0.013(3)
C6 0.073(6) 0.052(6) 0.030(4) -0.005(4) 0.000 0.000
B1 0.035(5) 0.032(5) 0.058(6) 0.000 0.000 0.002(4)
B2 0.029(4) 0.028(4) 0.051(5) -0.002(4) 0.000 0.000

loop_
_atom_type_symbol
_atom_type_description
_atom_type_scat_dispersion_real
_atom_type_scat_dispersion_imag
_atom_type_scat_source
C C 0.0033 0.0016 'International Tables Vol C Tables 4.2.6.8 and 6.1.1.4'
H H 0.0000 0.0000 'International Tables Vol C Tables 4.2.6.8 and 6.1.1.4'
B B 0.0013 0.0007 'International Tables Vol C Tables 4.2.6.8 and 6.1.1.4'
Cu Cu 0.3201 1.2651 'International Tables Vol C Tables 4.2.6.8 and 6.1.1.4'
F F 0.0171 0.0103 'International Tables Vol C Tables 4.2.6.8 and 6.1.1.4'
O O 0.0106 0.0060 'International Tables Vol C Tables 4.2.6.8 and 6.1.1.4'
S S 0.1246 0.1234 'International Tables Vol C Tables 4.2.6.8 and 6.1.1.4'

loop_
_geom_angle_atom_site_label_1
_geom_angle_atom_site_label_2
_geom_angle_atom_site_label_3
_geom_angle
_geom_angle_site_symmetry_1
_geom_angle_site_symmetry_3
O1W Cu1 S1 96.35(14) . .
O1W Cu1 S1 96.35(14) . 4
S1 Cu1 S1 92.74(8) . 4
O1W Cu1 S2 94.14(15) . 4
S1 Cu1 S2 169.33(6) . 4
S1 Cu1 S2 88.05(5) 4 4
O1W Cu1 S2 94.14(15) . .
S1 Cu1 S2 88.05(5) . .
S1 Cu1 S2 169.33(6) 4 .
S2 Cu1 S2 89.24(9) 4 .
C4 S1 C5 98.9(3) . .
C4 S1 Cu1 101.3(2) . .
C5 S1 Cu1 110.4(2) . .
C2 S2 C3 103.6(4) . .
C2 S2 Cu1 101.8(3) . .
C3 S2 Cu1 101.8(2) . .
Cu1 O1W H1W 120.0 . .
C2 C1 C2 116.7(8) . 4
C2 C1 H1A 108.1 . .
C2 C1 H1A 108.1 4 .
C2 C1 H1B 108.1 . .
C2 C1 H1B 108.1 4 .
H1A C1 H1B 107.3 . .
C1 C2 S2 112.4(6) . .
C1 C2 H2A 109.1 . .
S2 C2 H2A 109.1 . .
C1 C2 H2B 109.1 . .
S2 C2 H2B 109.1 . .
H2A C2 H2B 107.9 . .
C4 C3 S2 114.0(5) . .
C4 C3 H3A 108.8 . .
S2 C3 H3A 108.8 . .
C4 C3 H3B 108.8 . .
S2 C3 H3B 108.8 . .
H3A C3 H3B 107.6 . .
C3 C4 S1 108.2(5) . .
C3 C4 H4A 110.1 . .
S1 C4 H4A 110.1 . .
C3 C4 H4B 110.1 . .
S1 C4 H4B 110.1 . .
H4A C4 H4B 108.4 . .
C6 C5 S1 113.3(5) . .
C6 C5 H5A 108.9 . .
S1 C5 H5A 108.9 . .
C6 C5 H5B 108.9 . .
S1 C5 H5B 108.9 . .
H5A C5 H5B 107.7 . .
C5 C6 C5 113.6(7) 4 .
C5 C6 H6A 108.9 4 .
C5 C6 H6A 108.9 . .
C5 C6 H6B 108.9 4 .
C5 C6 H6B 108.9 . .
H6A C6 H6B 107.7 . .
F2 B1 F2 120.5(10) . 2_665
F2 B1 F1 108.1(3) . 2_665
F2 B1 F1 107.8(4) 2_665 2_665
F2 B1 F1 107.8(4) . .
F2 B1 F1 108.1(3) 2_665 .
F1 B1 F1 103.2(8) 2_665 .
F4 B2 F5 112.4(6) . 4
F4 B2 F5 112.4(6) . .
F5 B2 F5 112.0(8) 4 .
F4 B2 F3 106.1(9) . .
F5 B2 F3 106.7(6) 4 .
F5 B2 F3 106.7(6) . .

loop_
_geom_bond_atom_site_label_1
_geom_bond_atom_site_label_2
_geom_bond_distance
_geom_bond_site_symmetry_2
Cu1 O1W 2.176(5) .
Cu1 S1 2.3133(15) .
Cu1 S1 2.3133(15) 4
Cu1 S2 2.3314(15) 4
Cu1 S2 2.3314(15) .
S1 C4 1.813(6) .
S1 C5 1.846(7) .
S2 C2 1.815(7) .
S2 C3 1.827(8) .
F1 B1 1.386(8) .
F2 B1 1.321(8) .
F3 B2 1.401(12) .
F4 B2 1.341(12) .
F5 B2 1.362(7) .
O1W H1W 0.8500 .
C1 C2 1.543(10) .
C1 C2 1.543(10) 4
C1 H1A 0.9700 .
C1 H1B 0.9700 .
C2 H2A 0.9700 .
C2 H2B 0.9700 .
C3 C4 1.486(10) .
C3 H3A 0.9700 .
C3 H3B 0.9700 .
C4 H4A 0.9700 .
C4 H4B 0.9700 .
C5 C6 1.475(8) .
C5 H5A 0.9700 .
C5 H5B 0.9700 .
C6 C5 1.475(8) 4
C6 H6A 0.9700 .
C6 H6B 0.9700 .
B1 F2 1.321(8) 2_665
B1 F1 1.386(8) 2_665
B2 F5 1.362(7) 4

loop_
_geom_hbond_atom_site_label_D
_geom_hbond_atom_site_label_H
_geom_hbond_atom_site_label_A
_geom_hbond_distance_DH
_geom_hbond_distance_HA
_geom_hbond_distance_DA
_geom_hbond_angle_DHA
O1W H1W F1 0.85 1.90 2.723(4) 163.0
